data_4343764
loop_
_publ_author_name
'Dickens, B.'
'Brown, W.E.'

_publ_section_title
;
 The crystal structure of calcium carbonate hexahydrate at ca.-120 degrees
 C
;
_journal_name_full 'Inorganic Chemistry'
_journal_page_first 480
_journal_page_last 486
_journal_volume 9
_journal_year 1970
_chemical_formula_sum 'C H12 Ca O9'
_chemical_name_systematic 'Ca (C O3) (H2 O)6'
_space_group_IT_number 15
_symmetry_space_group_name_Hall '-C 2yc'
_symmetry_space_group_name_H-M 'C 1 2/c 1'
_cell_angle_alpha 90
_cell_angle_beta 110.2
_cell_angle_gamma 90
_cell_formula_units_Z 4
_cell_length_a 8.87
_cell_length_b 8.23
_cell_length_c 11.02
_cell_volume 754.981
_citation_journal_id_ASTM INOCAJ
_cod_data_source_file Dickens_INOCAJ_1970_1817.cif
_cod_data_source_block C1H12Ca1O9
_cod_original_cell_volume 754.9811
_cod_original_formula_sum 'C1 H12 Ca1 O9'
_cod_database_code 4343764

loop_
_symmetry_equiv_pos_as_xyz
x,y,z
-x,y,-z+1/2
-x,-y,-z
x,-y,z-1/2
x+1/2,y+1/2,z
-x+1/2,y+1/2,-z+1/2
-x+1/2,-y+1/2,-z
x+1/2,-y+1/2,z-1/2

loop_
_atom_site_label
_atom_site_type_symbol
_atom_site_fract_x
_atom_site_fract_y
_atom_site_fract_z
_atom_site_occupancy
_atom_site_U_iso_or_equiv
O4 O-2 0.7883 0.5576 0.3825 1 0.0
H1 H+1 0.568 0.696 0.002 1 0.0
H4 H+1 0.822 0.588 0.472 1 0.0
C1 C+4 0.5 0.3067 0.25 1 0.0
H2 H+1 0.644 0.835 0.092 1 0.0
H3 H+1 0.872 0.598 0.354 1 0.0
O5 O-2 0.6703 0.8842 0.3593 1 0.0
H5 H+1 0.774 0.891 0.35 1 0.0
H6 H+1 0.616 0.981 0.319 1 0.0
Ca1 Ca+2 0.5 0.6472 0.25 1 0.0
O2 O-2 0.5263 0.3849 0.1582 1 0.0
O1 O-2 0.5 0.1508 0.25 1 0.0
O3 O-2 0.6163 0.7229 0.0916 1 0.0
